data_7003867
loop_
_publ_author_name
'Neuh\"auser, C.'
'Domide, D.'
'Mautz, J.'
'Kaifer, E.'
'Himmel, H.-J.'

_publ_section_title
;
 Electron density controlled carbamate ligand binding mode: towards a
 better understanding of metalloenzyme activity
;
_journal_issue 14
_journal_name_full 'Dalton Transactions'
_journal_page_first 1821
_journal_page_last 1824
_journal_paper_doi 10.1039/b800687n
_journal_year 2008
_chemical_formula_sum 'C28 H48 N4 O4 Zn2'
_chemical_formula_weight 635.49
_chemical_name_systematic
;
?
;
_space_group_IT_number 2
_symmetry_cell_setting triclinic
_symmetry_space_group_name_Hall '-P 1'
_symmetry_space_group_name_H-M 'P -1'
_atom_sites_solution_hydrogens geom
_atom_sites_solution_primary direct
_atom_sites_solution_secondary difmap
_audit_creation_method SHELXL-97
_cell_angle_alpha 80.75(3)
_cell_angle_beta 73.47(3)
_cell_angle_gamma 70.46(3)
_cell_formula_units_Z 1
_cell_length_a 8.8950(18)
_cell_length_b 9.0420(18)
_cell_length_c 11.105(2)
_cell_measurement_temperature 200
_cell_volume 804.8(3)
_computing_structure_refinement 'SHELXL-97 (Sheldrick, 1997)'
_computing_structure_solution 'SHELXS-97 (Sheldrick, 1990)'
_diffrn_ambient_temperature 200
_diffrn_measured_fraction_theta_full 0.933
_diffrn_measured_fraction_theta_max 0.933
_diffrn_measurement_device_type 'NONIUS KAPPA CCD'
_diffrn_measurement_method 'O-Scan '
_diffrn_radiation_monochromator graphite
_diffrn_radiation_source 'fine-focus sealed tube'
_diffrn_radiation_type MoK\a
_diffrn_radiation_wavelength 0.71073
_diffrn_reflns_av_R_equivalents 0.0354
_diffrn_reflns_av_sigmaI/netI 0.0457
_diffrn_reflns_limit_h_max 12
_diffrn_reflns_limit_h_min -12
_diffrn_reflns_limit_k_max 12
_diffrn_reflns_limit_k_min -12
_diffrn_reflns_limit_l_max 15
_diffrn_reflns_limit_l_min -15
_diffrn_reflns_number 5358
_diffrn_reflns_theta_full 29.48
_diffrn_reflns_theta_max 29.48
_diffrn_reflns_theta_min 2.51
_exptl_absorpt_coefficient_mu 1.526
_exptl_absorpt_correction_type none
_exptl_crystal_colour colourless
_exptl_crystal_density_diffrn 1.311
_exptl_crystal_density_method 'not measured'
_exptl_crystal_description 'cubic shaped'
_exptl_crystal_F_000 336
_exptl_crystal_size_max 0.20
_exptl_crystal_size_mid 0.20
_exptl_crystal_size_min 0.15
_refine_diff_density_max 0.529
_refine_diff_density_min -0.627
_refine_diff_density_rms 0.077
_refine_ls_extinction_method none
_refine_ls_goodness_of_fit_ref 1.042
_refine_ls_hydrogen_treatment constr
_refine_ls_matrix_type full
_refine_ls_number_parameters 182
_refine_ls_number_reflns 4193
_refine_ls_number_restraints 0
_refine_ls_restrained_S_all 1.042
_refine_ls_R_factor_all 0.0502
_refine_ls_R_factor_gt 0.0428
_refine_ls_shift/su_max 0.001
_refine_ls_shift/su_mean 0.000
_refine_ls_structure_factor_coef Fsqd
_refine_ls_weighting_details 'calc w=1/[\s^2^(Fo^2^)+(0.0609P)^2^+0.4507P] where P=(Fo^2^+2Fc^2^)/3'
_refine_ls_weighting_scheme calc
_refine_ls_wR_factor_gt 0.1126
_refine_ls_wR_factor_ref 0.1174
_reflns_number_gt 3687
_reflns_number_total 4193
_reflns_threshold_expression >2sigma(I)
_cod_data_source_file b800687n.txt
_cod_data_source_block dan95
_cod_depositor_comments
;
The following automatic conversions were performed:
'_symmetry_cell_setting' value 'TRICLINIC' changed to 'triclinic'
according to '/home/saulius/struct/CIF-dictionaries/cif_core.dic'
dictionary named 'cif_core.dic' version 2.4.1 from 2010-06-29.

Automatic conversion script
Id: cif_fix_enum 1527 2010-12-29 10:47:43Z saulius 

The following automatic conversions were performed:

'_refine_ls_hydrogen_treatment' value 'constr.' was replaced with the
value 'constr' as specified in the replacement file
'src/cod-tools/trunk/data/replacement-values/replacement_values.lst'.

Automatic conversion script
Id: cif_fix_values 5376 2017-05-30 11:51:03Z andrius 
;
_cod_original_sg_symbol_H-M P-1
_cod_database_code 7003867

loop_
_symmetry_equiv_pos_as_xyz
'x, y, z'
'-x, -y, -z'

loop_
_atom_site_label
_atom_site_type_symbol
_atom_site_fract_x
_atom_site_fract_y
_atom_site_fract_z
_atom_site_U_iso_or_equiv
_atom_site_adp_type
_atom_site_occupancy
_atom_site_symmetry_multiplicity
_atom_site_calc_flag
_atom_site_refinement_flags
_atom_site_disorder_assembly
_atom_site_disorder_group
Zn1 Zn 0.69553(3) 0.84028(3) 0.92069(2) 0.03054(10) Uani 1 1 d . . .
O1 O 0.6322(2) 0.7987(2) 1.10650(16) 0.0376(4) Uani 1 1 d . . .
O2 O 0.3658(2) 0.92458(19) 1.11727(16) 0.0340(3) Uani 1 1 d . . .
N1 N 0.9382(2) 0.8173(2) 0.92966(19) 0.0320(4) Uani 1 1 d . . .
N2 N 0.4456(2) 0.7902(2) 1.29178(18) 0.0328(4) Uani 1 1 d . . .
C1 C 1.0269(3) 0.9087(3) 0.8613(3) 0.0402(5) Uani 1 1 d . . .
H1 H 0.9780 0.9920 0.8071 0.061(5) Uiso 1 1 calc R . .
C2 C 1.1864(3) 0.8885(3) 0.8654(3) 0.0455(6) Uani 1 1 d . . .
H2 H 1.2459 0.9560 0.8152 0.061(5) Uiso 1 1 calc R . .
C3 C 1.2573(3) 0.7673(4) 0.9445(3) 0.0469(6) Uani 1 1 d . . .
H3 H 1.3669 0.7498 0.9494 0.061(5) Uiso 1 1 calc R . .
C4 C 1.1674(3) 0.6727(3) 1.0158(3) 0.0446(6) Uani 1 1 d . . .
H4 H 1.2139 0.5890 1.0708 0.061(5) Uiso 1 1 calc R . .
C5 C 1.0075(3) 0.7007(3) 1.0067(3) 0.0379(5) Uani 1 1 d . . .
H5 H 0.9453 0.6352 1.0566 0.061(5) Uiso 1 1 calc R . .
C6 C 0.6887(3) 0.7254(3) 0.7850(2) 0.0370(5) Uani 1 1 d . . .
H6A H 0.6476 0.6350 0.8232 0.052(6) Uiso 1 1 calc R . .
H6B H 0.6111 0.7963 0.7367 0.052(6) Uiso 1 1 calc R . .
C7 C 0.8592(4) 0.6655(4) 0.6954(3) 0.0498(7) Uani 1 1 d . . .
H7A H 0.9040 0.7535 0.6628 0.068(6) Uiso 1 1 calc R . .
H7B H 0.8498 0.6188 0.6252 0.068(6) Uiso 1 1 calc R . .
H7C H 0.9329 0.5859 0.7410 0.068(6) Uiso 1 1 calc R . .
C8 C 0.5689(3) 0.6698(3) 1.3493(2) 0.0375(5) Uani 1 1 d . . .
H8 H 0.5095 0.6449 1.4373 0.043(6) Uiso 1 1 calc R . .
C9 C 0.2734(3) 0.8400(3) 1.3672(2) 0.0400(5) Uani 1 1 d . . .
H9 H 0.2109 0.9294 1.3173 0.043(6) Uiso 1 1 calc R . .
C10 C 0.1948(4) 0.7099(4) 1.3867(3) 0.0548(7) Uani 1 1 d . . .
H10A H 0.2069 0.6736 1.3050 0.063(3) Uiso 1 1 calc R . .
H10B H 0.0776 0.7500 1.4287 0.063(3) Uiso 1 1 calc R . .
H10C H 0.2492 0.6219 1.4392 0.063(3) Uiso 1 1 calc R . .
C11 C 0.2599(4) 0.9024(4) 1.4906(3) 0.0537(7) Uani 1 1 d . . .
H11A H 0.3197 0.8178 1.5425 0.063(3) Uiso 1 1 calc R . .
H11B H 0.1437 0.9402 1.5358 0.063(3) Uiso 1 1 calc R . .
H11C H 0.3075 0.9892 1.4729 0.063(3) Uiso 1 1 calc R . .
C12 C 0.7054(4) 0.7303(4) 1.3606(3) 0.0520(7) Uani 1 1 d . . .
H12A H 0.7732 0.7483 1.2764 0.063(3) Uiso 1 1 calc R . .
H12B H 0.7743 0.6521 1.4106 0.063(3) Uiso 1 1 calc R . .
H12C H 0.6561 0.8292 1.4021 0.063(3) Uiso 1 1 calc R . .
C13 C 0.6388(4) 0.5159(3) 1.2846(3) 0.0445(6) Uani 1 1 d . . .
H13A H 0.5492 0.4734 1.2893 0.063(3) Uiso 1 1 calc R . .
H13B H 0.7191 0.4400 1.3268 0.063(3) Uiso 1 1 calc R . .
H13C H 0.6929 0.5355 1.1961 0.063(3) Uiso 1 1 calc R . .
C14 C 0.4815(3) 0.8407(3) 1.1679(2) 0.0307(4) Uani 1 1 d . . .

loop_
_atom_site_aniso_label
_atom_site_aniso_U_11
_atom_site_aniso_U_22
_atom_site_aniso_U_33
_atom_site_aniso_U_23
_atom_site_aniso_U_13
_atom_site_aniso_U_12
Zn1 0.02712(15) 0.03562(16) 0.02765(15) 0.00172(10) -0.00599(10) -0.01051(10)
O1 0.0328(8) 0.0484(9) 0.0271(8) 0.0084(7) -0.0057(6) -0.0132(7)
O2 0.0360(8) 0.0348(8) 0.0323(8) 0.0054(6) -0.0122(7) -0.0129(6)
N1 0.0267(9) 0.0372(9) 0.0321(10) -0.0031(8) -0.0068(7) -0.0100(7)
N2 0.0361(10) 0.0339(9) 0.0241(9) 0.0021(7) -0.0057(7) -0.0087(8)
C1 0.0377(13) 0.0434(13) 0.0385(13) -0.0017(10) -0.0057(10) -0.0151(10)
C2 0.0356(13) 0.0523(15) 0.0502(16) -0.0097(12) 0.0019(11) -0.0234(11)
C3 0.0309(12) 0.0610(16) 0.0534(16) -0.0229(13) -0.0105(11) -0.0114(11)
C4 0.0343(13) 0.0503(14) 0.0485(15) -0.0065(12) -0.0168(11) -0.0051(11)
C5 0.0319(11) 0.0391(12) 0.0402(13) -0.0009(10) -0.0082(10) -0.0092(9)
C6 0.0365(12) 0.0394(12) 0.0366(12) -0.0021(9) -0.0119(10) -0.0114(9)
C7 0.0505(16) 0.0563(16) 0.0423(15) -0.0135(12) -0.0004(12) -0.0208(13)
C8 0.0470(14) 0.0351(11) 0.0289(11) 0.0061(9) -0.0129(10) -0.0116(10)
C9 0.0424(13) 0.0432(13) 0.0272(11) -0.0024(9) -0.0007(10) -0.0106(10)
C10 0.0527(17) 0.0693(19) 0.0426(16) -0.0057(14) 0.0034(13) -0.0308(15)
C11 0.069(2) 0.0478(15) 0.0339(14) -0.0099(11) -0.0040(13) -0.0093(14)
C12 0.0627(19) 0.0541(16) 0.0494(17) 0.0036(13) -0.0313(15) -0.0197(14)
C13 0.0505(15) 0.0344(12) 0.0434(14) 0.0017(10) -0.0111(12) -0.0086(11)
C14 0.0356(11) 0.0315(10) 0.0260(10) 0.0017(8) -0.0083(8) -0.0125(8)

loop_
_atom_type_symbol
_atom_type_description
_atom_type_scat_dispersion_real
_atom_type_scat_dispersion_imag
_atom_type_scat_source
C C 0.0033 0.0016 'International Tables Vol C Tables 4.2.6.8 and 6.1.1.4'
H H 0.0000 0.0000 'International Tables Vol C Tables 4.2.6.8 and 6.1.1.4'
N N 0.0061 0.0033 'International Tables Vol C Tables 4.2.6.8 and 6.1.1.4'
O O 0.0106 0.0060 'International Tables Vol C Tables 4.2.6.8 and 6.1.1.4'
Zn Zn 0.2839 1.4301 'International Tables Vol C Tables 4.2.6.8 and 6.1.1.4'

loop_
_geom_angle_atom_site_label_1
_geom_angle_atom_site_label_2
_geom_angle_atom_site_label_3
_geom_angle
_geom_angle_site_symmetry_1
_geom_angle_site_symmetry_3
_geom_angle_publ_flag
O1 Zn1 C6 129.79(10) . . ?
O1 Zn1 O2 107.68(8) . 2_677 ?
C6 Zn1 O2 113.50(9) . 2_677 ?
O1 Zn1 N1 89.85(8) . . ?
C6 Zn1 N1 113.78(10) . . ?
O2 Zn1 N1 94.20(8) 2_677 . ?
C14 O1 Zn1 120.98(15) . . ?
C14 O2 Zn1 125.98(15) . 2_677 ?
C1 N1 C5 118.1(2) . . ?
C1 N1 Zn1 124.16(17) . . ?
C5 N1 Zn1 117.71(17) . . ?
C14 N2 C8 121.9(2) . . ?
C14 N2 C9 119.3(2) . . ?
C8 N2 C9 118.2(2) . . ?
N1 C1 C2 123.3(3) . . ?
N1 C1 H1 118.4 . . ?
C2 C1 H1 118.4 . . ?
C1 C2 C3 118.2(3) . . ?
C1 C2 H2 120.9 . . ?
C3 C2 H2 120.9 . . ?
C4 C3 C2 119.2(2) . . ?
C4 C3 H3 120.4 . . ?
C2 C3 H3 120.4 . . ?
C3 C4 C5 119.2(3) . . ?
C3 C4 H4 120.4 . . ?
C5 C4 H4 120.4 . . ?
N1 C5 C4 122.0(2) . . ?
N1 C5 H5 119.0 . . ?
C4 C5 H5 119.0 . . ?
C7 C6 Zn1 111.50(18) . . ?
C7 C6 H6A 109.3 . . ?
Zn1 C6 H6A 109.3 . . ?
C7 C6 H6B 109.3 . . ?
Zn1 C6 H6B 109.3 . . ?
H6A C6 H6B 108.0 . . ?
C6 C7 H7A 109.5 . . ?
C6 C7 H7B 109.5 . . ?
H7A C7 H7B 109.5 . . ?
C6 C7 H7C 109.5 . . ?
H7A C7 H7C 109.5 . . ?
H7B C7 H7C 109.5 . . ?
N2 C8 C13 112.8(2) . . ?
N2 C8 C12 112.7(2) . . ?
C13 C8 C12 111.8(2) . . ?
N2 C8 H8 106.3 . . ?
C13 C8 H8 106.3 . . ?
C12 C8 H8 106.3 . . ?
N2 C9 C10 111.4(2) . . ?
N2 C9 C11 111.6(2) . . ?
C10 C9 C11 112.5(2) . . ?
N2 C9 H9 107.0 . . ?
C10 C9 H9 107.0 . . ?
C11 C9 H9 107.0 . . ?
C9 C10 H10A 109.5 . . ?
C9 C10 H10B 109.5 . . ?
H10A C10 H10B 109.5 . . ?
C9 C10 H10C 109.5 . . ?
H10A C10 H10C 109.5 . . ?
H10B C10 H10C 109.5 . . ?
C9 C11 H11A 109.5 . . ?
C9 C11 H11B 109.5 . . ?
H11A C11 H11B 109.5 . . ?
C9 C11 H11C 109.5 . . ?
H11A C11 H11C 109.5 . . ?
H11B C11 H11C 109.5 . . ?
C8 C12 H12A 109.5 . . ?
C8 C12 H12B 109.5 . . ?
H12A C12 H12B 109.5 . . ?
C8 C12 H12C 109.5 . . ?
H12A C12 H12C 109.5 . . ?
H12B C12 H12C 109.5 . . ?
C8 C13 H13A 109.5 . . ?
C8 C13 H13B 109.5 . . ?
H13A C13 H13B 109.5 . . ?
C8 C13 H13C 109.5 . . ?
H13A C13 H13C 109.5 . . ?
H13B C13 H13C 109.5 . . ?
O2 C14 O1 122.7(2) . . ?
O2 C14 N2 119.7(2) . . ?
O1 C14 N2 117.6(2) . . ?

loop_
_geom_bond_atom_site_label_1
_geom_bond_atom_site_label_2
_geom_bond_distance
_geom_bond_site_symmetry_2
_geom_bond_publ_flag
Zn1 O1 1.9869(17) . ?
Zn1 C6 1.988(3) . ?
Zn1 O2 2.0156(17) 2_677 ?
Zn1 N1 2.128(2) . ?
O1 C14 1.276(3) . ?
O2 C14 1.273(3) . ?
O2 Zn1 2.0156(17) 2_677 ?
N1 C1 1.332(3) . ?
N1 C5 1.342(3) . ?
N2 C14 1.360(3) . ?
N2 C8 1.474(3) . ?
N2 C9 1.477(3) . ?
C1 C2 1.382(4) . ?
C1 H1 0.9500 . ?
C2 C3 1.384(5) . ?
C2 H2 0.9500 . ?
C3 C4 1.370(4) . ?
C3 H3 0.9500 . ?
C4 C5 1.390(4) . ?
C4 H4 0.9500 . ?
C5 H5 0.9500 . ?
C6 C7 1.533(4) . ?
C6 H6A 0.9900 . ?
C6 H6B 0.9900 . ?
C7 H7A 0.9800 . ?
C7 H7B 0.9800 . ?
C7 H7C 0.9800 . ?
C8 C13 1.526(4) . ?
C8 C12 1.530(4) . ?
C8 H8 1.0000 . ?
C9 C10 1.517(4) . ?
C9 C11 1.523(4) . ?
C9 H9 1.0000 . ?
C10 H10A 0.9800 . ?
C10 H10B 0.9800 . ?
C10 H10C 0.9800 . ?
C11 H11A 0.9800 . ?
C11 H11B 0.9800 . ?
C11 H11C 0.9800 . ?
C12 H12A 0.9800 . ?
C12 H12B 0.9800 . ?
C12 H12C 0.9800 . ?
C13 H13A 0.9800 . ?
C13 H13B 0.9800 . ?
C13 H13C 0.9800 . ?

loop_
_geom_torsion_atom_site_label_1
_geom_torsion_atom_site_label_2
_geom_torsion_atom_site_label_3
_geom_torsion_atom_site_label_4
_geom_torsion
_geom_torsion_site_symmetry_1
_geom_torsion_site_symmetry_2
_geom_torsion_site_symmetry_3
_geom_torsion_site_symmetry_4
_geom_torsion_publ_flag
C6 Zn1 O1 C14 -79.3(2) . . . . ?
O2 Zn1 O1 C14 64.79(19) 2_677 . . . ?
N1 Zn1 O1 C14 159.16(19) . . . . ?
O1 Zn1 N1 C1 -139.9(2) . . . . ?
C6 Zn1 N1 C1 85.8(2) . . . . ?
O2 Zn1 N1 C1 -32.2(2) 2_677 . . . ?
O1 Zn1 N1 C5 41.89(19) . . . . ?
C6 Zn1 N1 C5 -92.4(2) . . . . ?
O2 Zn1 N1 C5 149.62(18) 2_677 . . . ?
C5 N1 C1 C2 0.5(4) . . . . ?
Zn1 N1 C1 C2 -177.7(2) . . . . ?
N1 C1 C2 C3 -0.1(4) . . . . ?
C1 C2 C3 C4 -0.2(4) . . . . ?
C2 C3 C4 C5 0.1(4) . . . . ?
C1 N1 C5 C4 -0.6(4) . . . . ?
Zn1 N1 C5 C4 177.7(2) . . . . ?
C3 C4 C5 N1 0.3(4) . . . . ?
O1 Zn1 C6 C7 -121.82(19) . . . . ?
O2 Zn1 C6 C7 95.68(19) 2_677 . . . ?
N1 Zn1 C6 C7 -10.5(2) . . . . ?
C14 N2 C8 C13 -57.7(3) . . . . ?
C9 N2 C8 C13 113.8(3) . . . . ?
C14 N2 C8 C12 70.1(3) . . . . ?
C9 N2 C8 C12 -118.5(3) . . . . ?
C14 N2 C9 C10 102.2(3) . . . . ?
C8 N2 C9 C10 -69.5(3) . . . . ?
C14 N2 C9 C11 -131.1(2) . . . . ?
C8 N2 C9 C11 57.2(3) . . . . ?
Zn1 O2 C14 O1 -79.4(3) 2_677 . . . ?
Zn1 O2 C14 N2 101.9(2) 2_677 . . . ?
Zn1 O1 C14 O2 -7.3(3) . . . . ?
Zn1 O1 C14 N2 171.46(15) . . . . ?
C8 N2 C14 O2 168.4(2) . . . . ?
C9 N2 C14 O2 -3.0(3) . . . . ?
C8 N2 C14 O1 -10.4(3) . . . . ?
C9 N2 C14 O1 178.2(2) . . . . ?
